data_7150313
loop_
_publ_author_name
'Rahman, A Noman M M'
'Bishop, Roger'
'Craig, Donald C.'
'Scudder, Marcia L.'

_publ_section_title
;
 Pi-halogen dimer interactions and the inclusion chemistry of a new
 tetrahalo aryl host.
;
_journal_issue 2
_journal_name_full 'Organic &amp; biomolecular chemistry'
_journal_page_first 175
_journal_page_last 182
_journal_paper_doi 10.1039/b310638a
_journal_volume 2
_journal_year 2004
_chemical_formula_moiety 'C22 H12 Br4 N4,C2 H3 Cl3'
_chemical_formula_sum 'C24 H15 Br4 Cl3 N2'
_chemical_formula_weight 757.4
_space_group_IT_number 2
_symmetry_cell_setting triclinic
_symmetry_space_group_name_Hall '-P 1'
_symmetry_space_group_name_H-M 'P -1'
_atom_type_scat_source 'International Tables for X-ray Crystallography, Vol. IV'
_audit_creation_method 'RAELSPUB and manual entry'
_cell_angle_alpha 81.24(2)
_cell_angle_beta 83.93(2)
_cell_angle_gamma 73.22(2)
_cell_formula_units_Z 2
_cell_length_a 10.455(3)
_cell_length_b 10.733(3)
_cell_length_c 12.049(4)
_cell_measurement_reflns_used 10
_cell_measurement_temperature 294
_cell_measurement_theta_max 12
_cell_measurement_theta_min 11
_cell_volume 1276.7(7)
_computing_cell_refinement 'CAD4 Version 5.0, 1989'
_computing_data_collection 'CAD4 Version 5.0, 1989'
_computing_data_reduction 'Local program'
_computing_molecular_graphics 'ORTEP-II, (Johnson, 1976)'
_computing_publication_material 'Local programs'
_computing_structure_refinement 'RAELS, (Rae, 1989)'
_computing_structure_solution 'SIR92 (Altomare et al, 1994)'
_diffrn_measurement_device_type 'Nonius CAD-4'
_diffrn_measurement_method \w--2\q
_diffrn_radiation_type 'Mo K\a'
_diffrn_radiation_wavelength 0.71073
_diffrn_reflns_av_R_equivalents 0.017
_diffrn_reflns_limit_h_max 12
_diffrn_reflns_limit_h_min -12
_diffrn_reflns_limit_k_max 12
_diffrn_reflns_limit_k_min -12
_diffrn_reflns_limit_l_max 14
_diffrn_reflns_limit_l_min 0
_diffrn_reflns_number 4720
_diffrn_reflns_theta_max 25
_diffrn_standards_decay_% 0
_diffrn_standards_interval_time 30min
_diffrn_standards_number 1
_exptl_absorpt_coefficient_mu 6.577
_exptl_absorpt_correction_T_max 0.39
_exptl_absorpt_correction_T_min 0.25
_exptl_absorpt_correction_type analytical
_exptl_absorpt_process_details '(DeMeulenaer & Tompa, 1965)'
_exptl_crystal_colour yellow
_exptl_crystal_density_diffrn 1.97
_exptl_crystal_density_method 'not measured'
_exptl_crystal_description block
_exptl_crystal_F_000 728.0
_exptl_crystal_size_max 0.30
_exptl_crystal_size_mid 0.21
_exptl_crystal_size_min 0.16
_refine_diff_density_max 1.48
_refine_diff_density_min -1.02
_refine_ls_extinction_method none
_refine_ls_goodness_of_fit_ref 1.73
_refine_ls_hydrogen_treatment noref
_refine_ls_number_parameters 159
_refine_ls_number_reflns 3201
_refine_ls_R_factor_gt 0.051
_refine_ls_shift/su_max 0.006
_refine_ls_structure_factor_coef F
_refine_ls_weighting_details 'w = 1/[\s^2^(F) + 0.0004F^2^]'
_refine_ls_weighting_scheme calc
_refine_ls_wR_factor_ref 0.084
_reflns_number_gt 3201
_reflns_number_total 4487
_reflns_threshold_expression I>2\s(I)
_cod_data_source_file b310638a.txt
_cod_data_source_block DRB263
_cod_database_code 7150313

loop_
_symmetry_equiv_pos_site_id
_symmetry_equiv_pos_as_xyz
1 x,y,z
2 -x,-y,-z

loop_
_atom_site_label
_atom_site_fract_x
_atom_site_fract_y
_atom_site_fract_z
_atom_site_U_iso_or_equiv
_atom_site_adp_type
_atom_site_type_symbol
_atom_site_occupancy
Br1 0.18953(8) 0.40483(9) 0.38413(6) 0.0653(3) Uani Br 1.0
Br2 0.35488(8) 0.73180(8) -0.08602(6) 0.0617(3) Uani Br 1.0
Br3 1.14581(9) 0.23473(10) 0.01847(8) 0.0791(3) Uani Br 1.0
Br4 0.9447(1) -0.1954(1) 0.3862(1) 0.0999(4) Uani Br 1.0
N1 0.4515(5) 0.4803(5) 0.3263(4) 0.0424(6) Uani N 1.0
N2 0.9460(5) 0.2946(6) 0.2211(4) 0.0449(8) Uani N 1.0
C1 0.6688(6) 0.4681(7) 0.3997(5) 0.0468(7) Uani C 1.0
C2 0.5680(6) 0.5044(6) 0.3095(5) 0.0409(7) Uani C 1.0
C3 0.6155(6) 0.5684(6) 0.2094(5) 0.0415(7) Uani C 1.0
C4 0.7564(7) 0.5715(7) 0.2201(6) 0.0465(8) Uani C 1.0
C5 0.8012(6) 0.4724(7) 0.3239(6) 0.0456(7) Uani C 1.0
C6 0.8580(6) 0.3328(7) 0.3028(5) 0.0431(6) Uani C 1.0
C7 0.8002(7) 0.2479(7) 0.3825(5) 0.0472(6) Uani C 1.0
C8 0.6947(7) 0.3273(8) 0.4589(6) 0.0514(6) Uani C 1.0
C9 0.3716(6) 0.5194(7) 0.2372(5) 0.0417(7) Uani C 1.0
C10 0.2443(6) 0.4914(7) 0.2454(6) 0.0479(9) Uani C 1.0
C11 0.1674(7) 0.5212(8) 0.1591(6) 0.052(1) Uani C 1.0
C12 0.2018(7) 0.5901(8) 0.0599(6) 0.054(1) Uani C 1.0
C13 0.3174(7) 0.6263(7) 0.0476(6) 0.0499(8) Uani C 1.0
C14 0.4080(6) 0.5891(7) 0.1342(5) 0.0428(8) Uani C 1.0
C15 0.5354(6) 0.6143(7) 0.1227(5) 0.0439(8) Uani C 1.0
C16 0.9875(7) 0.1628(7) 0.2132(6) 0.0493(9) Uani C 1.0
C17 1.0790(7) 0.1152(8) 0.1221(6) 0.058(2) Uani C 1.0
C18 1.1202(8) -0.0128(9) 0.1099(8) 0.069(2) Uani C 1.0
C19 1.0787(8) -0.1056(9) 0.1891(9) 0.075(2) Uani C 1.0
C20 0.9939(8) -0.0662(8) 0.2790(8) 0.068(2) Uani C 1.0
C21 0.9425(7) 0.0694(7) 0.2917(7) 0.0543(8) Uani C 1.0
C22 0.8425(7) 0.1179(7) 0.3776(6) 0.0537(7) Uani C 1.0
C1Mc 0.5164(6) 0.0252(5) 0.7102(9) 0.109(2) Uani C 0.49
Cl1Mc 0.4329(7) 0.1530(6) 0.6067(6) 0.138(4) Uani Cl 0.49
Cl2Mc 0.4818(8) -0.1149(6) 0.6689(5) 0.160(3) Uani Cl 0.49
Cl3Mc 0.6877(6) 0.0017(8) 0.6581(7) 0.165(4) Uani Cl 0.49
C2Mc 0.4827(10) 0.0477(9) 0.8346(9) 0.108(3) Uani C 0.49
C1Mc' 0.5450(8) -0.0049(12) 0.7445(7) 0.111(2) Uani C 0.31
Cl1Mc' 0.3743(7) 0.0443(11) 0.7074(9) 0.133(3) Uani Cl 0.31
Cl3Mc' 0.6022(13) 0.1307(15) 0.6739(9) 0.153(3) Uani Cl 0.31
Cl2Mc' 0.5244(9) 0.0298(10) 0.8873(7) 0.113(3) Uani Cl 0.31
C2Mc' 0.6297(13) -0.1435(15) 0.7223(13) 0.170(5) Uani C 0.31
C1Mc'' 0.5061(13) 0.0389(12) 0.6928(12) 0.110(2) Uani C 0.20
Cl2Mc'' 0.5948(17) -0.1311(12) 0.7237(17) 0.155(4) Uani Cl 0.20
Cl1Mc'' 0.3904(13) 0.0614(12) 0.8139(13) 0.119(3) Uani Cl 0.20
Cl3Mc'' 0.6263(17) 0.1160(20) 0.7250(17) 0.163(3) Uani Cl 0.20
C2Mc'' 0.4473(23) 0.0833(23) 0.5765(13) 0.128(3) Uani C 0.20
HC1 0.6467 0.5334 0.4546 0.054 Uani H 1.0
H1C4 0.7585 0.6611 0.2316 0.054 Uani H 1.0
H2C4 0.8147 0.5443 0.1516 0.048 Uani H 1.0
HC5 0.8639 0.5002 0.3656 0.053 Uani H 1.0
H1C8 0.7284 0.3199 0.5350 0.061 Uani H 1.0
H2C8 0.6114 0.2979 0.4666 0.054 Uani H 1.0
HC11 0.0832 0.4934 0.1661 0.060 Uani H 1.0
HC12 0.1413 0.6136 -0.0036 0.062 Uani H 1.0
HC15 0.5648 0.6645 0.0526 0.051 Uani H 1.0
HC18 1.1813 -0.0423 0.0435 0.079 Uani H 1.0
HC19 1.1112 -0.2008 0.1796 0.089 Uani H 1.0
HC22 0.8048 0.0561 0.4329 0.063 Uani H 1.0
H1C2Mc 0.5352 -0.0299 0.8838 0.110 Uani H 0.49
H2C2Mc 0.5063 0.1281 0.8472 0.140 Uani H 0.49
H3C2Mc 0.3848 0.0593 0.8535 0.119 Uani H 0.49
H1C2Mc' 0.7223 -0.1593 0.7463 0.216 Uani H 0.31
H2C2Mc' 0.5878 -0.2103 0.7660 0.196 Uani H 0.31
H3C2Mc' 0.6338 -0.1508 0.6402 0.189 Uani H 0.31
H1C2Mc'' 0.4005 0.1794 0.5694 0.156 Uani H 0.20
H2C2Mc'' 0.5211 0.0658 0.5161 0.128 Uani H 0.20
H3C2Mc'' 0.3820 0.0336 0.5686 0.157 Uani H 0.20

loop_
_atom_site_aniso_label
_atom_site_aniso_U_11
_atom_site_aniso_U_22
_atom_site_aniso_U_33
_atom_site_aniso_U_12
_atom_site_aniso_U_13
_atom_site_aniso_U_23
_atom_site_aniso_type_symbol
Br1 0.0552(5) 0.0930(7) 0.0561(5) -0.0399(4) 0.0040(4) -0.0027(4) Br
Br2 0.0763(6) 0.0557(5) 0.0494(5) -0.0153(4) -0.0068(4) 0.0004(3) Br
Br3 0.0694(6) 0.0830(7) 0.0707(6) -0.0106(5) 0.0286(4) -0.0101(5) Br
Br4 0.0898(7) 0.0595(6) 0.145(1) -0.0262(5) -0.0080(7) 0.0159(6) Br
N1 0.0389(8) 0.052(1) 0.038(1) -0.0163(7) 0.0061(8) -0.0093(8) N
N2 0.0382(8) 0.053(1) 0.045(1) -0.0153(7) 0.0043(7) -0.011(1) N
C1 0.0425(9) 0.060(1) 0.040(1) -0.0143(8) 0.0018(7) -0.016(1) C
C2 0.0391(8) 0.049(1) 0.038(1) -0.0160(7) 0.0043(7) -0.0119(9) C
C3 0.0393(8) 0.045(1) 0.044(1) -0.0174(7) 0.0041(6) -0.0093(9) C
C4 0.0405(8) 0.048(1) 0.056(2) -0.0195(8) 0.0029(8) -0.0104(9) C
C5 0.0404(8) 0.053(1) 0.048(1) -0.0170(7) 0.0007(7) -0.0157(9) C
C6 0.0389(8) 0.051(1) 0.0419(9) -0.0157(6) 0.0025(6) -0.0104(7) C
C7 0.0424(9) 0.055(1) 0.0429(9) -0.0144(7) 0.0023(7) -0.0043(8) C
C8 0.045(1) 0.068(2) 0.038(1) -0.013(1) 0.0031(7) -0.0054(8) C
C9 0.0379(8) 0.049(1) 0.041(1) -0.0167(7) 0.0047(7) -0.0100(7) C
C10 0.0381(8) 0.055(2) 0.053(2) -0.0186(8) 0.0044(8) -0.010(1) C
C11 0.0394(8) 0.062(2) 0.061(2) -0.0179(8) -0.0006(9) -0.015(2) C
C12 0.0425(9) 0.067(2) 0.052(2) -0.014(1) -0.004(1) -0.015(1) C
C13 0.043(1) 0.062(1) 0.044(1) -0.0131(8) -0.0005(9) -0.0084(9) C
C14 0.0396(8) 0.0498(9) 0.040(1) -0.0154(7) 0.0030(6) -0.0084(8) C
C15 0.0408(8) 0.048(1) 0.043(1) -0.0165(7) 0.0043(7) -0.0048(9) C
C16 0.0410(8) 0.054(1) 0.053(1) -0.0117(8) 0.0031(8) -0.014(1) C
C17 0.0435(9) 0.067(2) 0.061(2) -0.008(1) 0.005(1) -0.023(2) C
C18 0.050(1) 0.071(3) 0.084(3) -0.002(1) 0.001(2) -0.034(2) C
C19 0.056(2) 0.058(2) 0.108(4) -0.003(1) -0.005(2) -0.029(2) C
C20 0.053(2) 0.050(2) 0.097(3) -0.008(1) -0.004(2) -0.012(1) C
C21 0.046(1) 0.050(1) 0.066(2) -0.0113(8) 0.000(1) -0.0084(8) C
C22 0.046(1) 0.053(1) 0.058(1) -0.0137(8) 0.001(1) 0.0008(9) C
C1Mc 0.099(3) 0.079(3) 0.140(3) -0.014(2) -0.001(2) -0.010(2) C
Cl1Mc 0.135(4) 0.106(4) 0.146(3) -0.002(4) -0.002(3) 0.004(3) Cl
Cl2Mc 0.235(8) 0.110(3) 0.147(3) -0.070(5) 0.005(4) -0.025(3) Cl
Cl3Mc 0.102(3) 0.226(8) 0.145(4) -0.026(3) 0.002(3) 0.001(4) Cl
C2Mc 0.107(4) 0.068(3) 0.141(3) -0.015(3) -0.001(2) -0.010(2) C
C1Mc' 0.098(3) 0.083(3) 0.141(3) -0.010(3) 0.000(2) -0.010(2) C
Cl1Mc' 0.102(3) 0.145(4) 0.142(3) -0.027(3) -0.005(3) -0.003(3) Cl
Cl3Mc' 0.175(5) 0.160(5) 0.146(4) -0.092(5) -0.003(3) -0.001(3) Cl
Cl2Mc' 0.111(4) 0.086(3) 0.141(3) -0.029(3) -0.002(3) -0.010(2) Cl
C2Mc' 0.189(5) 0.111(3) 0.151(4) 0.041(4) 0.015(4) -0.013(3) C
C1Mc'' 0.100(3) 0.080(3) 0.140(3) -0.015(2) -0.002(2) -0.009(2) C
Cl2Mc'' 0.185(5) 0.091(3) 0.149(3) 0.020(3) 0.012(3) -0.016(3) Cl
Cl1Mc'' 0.100(4) 0.094(3) 0.142(3) -0.001(3) -0.001(3) -0.006(2) Cl
Cl3Mc'' 0.180(5) 0.194(6) 0.147(4) -0.113(5) -0.004(3) -0.001(3) Cl
C2Mc'' 0.108(5) 0.122(5) 0.141(3) -0.021(5) -0.004(3) -0.003(3) C

loop_
_geom_angle_atom_site_label_1
_geom_angle_atom_site_label_2
_geom_angle_atom_site_label_3
_geom_angle
_geom_angle_site_symmetry_1
_geom_angle_site_symmetry_2
_geom_angle_site_symmetry_3
_geom_angle_publ_flag
C2 N1 C9 115.9(5) 1_555 1_555 1_555 no
C6 N2 C16 117.0(6) 1_555 1_555 1_555 no
C2 C1 C5 100.2(5) 1_555 1_555 1_555 no
C2 C1 C8 114.8(6) 1_555 1_555 1_555 no
C5 C1 C8 105.6(6) 1_555 1_555 1_555 no
N1 C2 C1 122.8(6) 1_555 1_555 1_555 no
N1 C2 C3 125.5(6) 1_555 1_555 1_555 no
C1 C2 C3 111.7(5) 1_555 1_555 1_555 no
C2 C3 C4 109.9(6) 1_555 1_555 1_555 no
C2 C3 C15 119.6(6) 1_555 1_555 1_555 no
C4 C3 C15 130.6(6) 1_555 1_555 1_555 no
C3 C4 C5 104.0(5) 1_555 1_555 1_555 no
C1 C5 C4 105.9(5) 1_555 1_555 1_555 no
C1 C5 C6 102.3(5) 1_555 1_555 1_555 no
C4 C5 C6 115.6(5) 1_555 1_555 1_555 no
N2 C6 C5 124.3(6) 1_555 1_555 1_555 no
N2 C6 C7 124.9(6) 1_555 1_555 1_555 no
C5 C6 C7 110.8(6) 1_555 1_555 1_555 no
C6 C7 C8 110.1(6) 1_555 1_555 1_555 no
C6 C7 C22 118.8(6) 1_555 1_555 1_555 no
C8 C7 C22 131.0(6) 1_555 1_555 1_555 no
C1 C8 C7 104.0(5) 1_555 1_555 1_555 no
N1 C9 C10 120.1(6) 1_555 1_555 1_555 no
N1 C9 C14 122.9(5) 1_555 1_555 1_555 no
C10 C9 C14 117.0(6) 1_555 1_555 1_555 no
Br1 C10 C9 118.0(5) 1_555 1_555 1_555 no
Br1 C10 C11 120.0(5) 1_555 1_555 1_555 no
C9 C10 C11 122.0(6) 1_555 1_555 1_555 no
C10 C11 C12 120.9(6) 1_555 1_555 1_555 no
C11 C12 C13 120.5(7) 1_555 1_555 1_555 no
Br2 C13 C12 119.2(5) 1_555 1_555 1_555 no
Br2 C13 C14 119.8(5) 1_555 1_555 1_555 no
C12 C13 C14 120.9(6) 1_555 1_555 1_555 no
C9 C14 C13 118.4(6) 1_555 1_555 1_555 no
C9 C14 C15 118.0(6) 1_555 1_555 1_555 no
C13 C14 C15 123.5(6) 1_555 1_555 1_555 no
C3 C15 C14 117.9(6) 1_555 1_555 1_555 no
N2 C16 C17 119.7(7) 1_555 1_555 1_555 no
N2 C16 C21 122.7(6) 1_555 1_555 1_555 no
C17 C16 C21 117.6(7) 1_555 1_555 1_555 no
Br3 C17 C16 119.1(6) 1_555 1_555 1_555 no
Br3 C17 C18 119.2(6) 1_555 1_555 1_555 no
C16 C17 C18 121.7(8) 1_555 1_555 1_555 no
C17 C18 C19 120.8(8) 1_555 1_555 1_555 no
C18 C19 C20 120.1(8) 1_555 1_555 1_555 no
Br4 C20 C19 118.6(7) 1_555 1_555 1_555 no
Br4 C20 C21 120.6(7) 1_555 1_555 1_555 no
C19 C20 C21 120.8(8) 1_555 1_555 1_555 no
C16 C21 C20 118.9(7) 1_555 1_555 1_555 no
C16 C21 C22 117.7(7) 1_555 1_555 1_555 no
C20 C21 C22 123.4(7) 1_555 1_555 1_555 no
C7 C22 C21 118.8(7) 1_555 1_555 1_555 no
Cl1Mc C1Mc Cl2Mc 101.0(4) 1_555 1_555 1_555 no
Cl1Mc C1Mc Cl3Mc 101.0(4) 1_555 1_555 1_555 no
Cl1Mc C1Mc C2Mc 117.0(3) 1_555 1_555 1_555 no
Cl2Mc C1Mc Cl3Mc 101.0(4) 1_555 1_555 1_555 no
Cl2Mc C1Mc C2Mc 117.0(3) 1_555 1_555 1_555 no
Cl3Mc C1Mc C2Mc 117.0(3) 1_555 1_555 1_555 no

loop_
_geom_bond_atom_site_label_1
_geom_bond_atom_site_label_2
_geom_bond_distance
_geom_bond_site_symmetry_1
_geom_bond_site_symmetry_2
_geom_bond_publ_flag
Br1 C10 1.902(7) 1_555 1_555 no
Br2 C13 1.896(7) 1_555 1_555 no
Br3 C17 1.880(8) 1_555 1_555 no
Br4 C20 1.893(9) 1_555 1_555 no
N1 C2 1.306(8) 1_555 1_555 no
N1 C9 1.370(8) 1_555 1_555 no
N2 C6 1.303(8) 1_555 1_555 no
N2 C16 1.370(9) 1_555 1_555 no
C1 C2 1.523(9) 1_555 1_555 no
C1 C5 1.583(9) 1_555 1_555 no
C1 C8 1.530(10) 1_555 1_555 no
C2 C3 1.411(8) 1_555 1_555 no
C3 C4 1.502(9) 1_555 1_555 no
C3 C15 1.350(9) 1_555 1_555 no
C4 C5 1.533(10) 1_555 1_555 no
C5 C6 1.494(10) 1_555 1_555 no
C6 C7 1.430(9) 1_555 1_555 no
C7 C8 1.507(10) 1_555 1_555 no
C7 C22 1.346(10) 1_555 1_555 no
C9 C10 1.437(9) 1_555 1_555 no
C9 C14 1.423(9) 1_555 1_555 no
C10 C11 1.325(9) 1_555 1_555 no
C11 C12 1.378(10) 1_555 1_555 no
C12 C13 1.360(9) 1_555 1_555 no
C13 C14 1.418(9) 1_555 1_555 no
C14 C15 1.423(8) 1_555 1_555 no
C16 C17 1.431(10) 1_555 1_555 no
C16 C21 1.418(10) 1_555 1_555 no
C17 C18 1.342(11) 1_555 1_555 no
C18 C19 1.401(13) 1_555 1_555 no
C19 C20 1.363(12) 1_555 1_555 no
C20 C21 1.425(11) 1_555 1_555 no
C21 C22 1.434(10) 1_555 1_555 no
C1Mc Cl1Mc 1.794(5) 1_555 1_555 no
C1Mc Cl2Mc 1.794(5) 1_555 1_555 no
C1Mc Cl3Mc 1.794(5) 1_555 1_555 no
C1Mc C2Mc 1.542(4) 1_555 1_555 no
